data_1506339
loop_
_publ_author_name
'Le Bas, Marie-Delphine H.'
'McKinley, Neola F.'
'Hogan, Anne-Marie L.'
'O'Shea, Donal F.'

_publ_section_title
;
 Imidazo[5,1-b]thiazol-3-ones/thiazin-4-ones:&#x00A0; Synthesis and
 Reactivity Investigation for Library Generation
;
_journal_issue 4
_journal_name_full 'Journal of Combinatorial Chemistry'
_journal_page_first 503
_journal_paper_doi 10.1021/cc050001t
_journal_volume 7
_journal_year 2005
_chemical_formula_sum 'C19 H16 N2 O2 S'
_chemical_formula_weight 336.40
_chemical_name_systematic
; 
 ? 
;
_space_group_IT_number 2
_symmetry_cell_setting triclinic
_symmetry_space_group_name_Hall '-P 1'
_symmetry_space_group_name_H-M 'P -1'
_atom_sites_solution_hydrogens geom
_atom_sites_solution_primary direct
_atom_sites_solution_secondary difmap
_audit_creation_method SHELXL-97
_cell_angle_alpha 109.742(4)
_cell_angle_beta 95.779(5)
_cell_angle_gamma 111.614(5)
_cell_formula_units_Z 2
_cell_length_a 7.706(2)
_cell_length_b 10.338(3)
_cell_length_c 12.191(3)
_cell_measurement_temperature 293(2)
_cell_volume 821.2(4)
_computing_cell_refinement 'Bruker SMART'
_computing_data_collection 'Bruker SMART'
_computing_data_reduction 'Bruker SAINT'
_computing_molecular_graphics 'Bruker SHELXTL'
_computing_publication_material 'Bruker SHELXTL'
_computing_structure_refinement 'SHELXL-97 (Sheldrick, 1997)'
_computing_structure_solution 'SHELXS-97 (Sheldrick, 1990)'
_diffrn_ambient_temperature 293(2)
_diffrn_measured_fraction_theta_full 0.991
_diffrn_measured_fraction_theta_max 0.991
_diffrn_measurement_device_type 'CCD area detector'
_diffrn_measurement_method 'phi and omega scans'
_diffrn_radiation_monochromator graphite
_diffrn_radiation_source 'fine-focus sealed tube'
_diffrn_radiation_type MoK\a
_diffrn_radiation_wavelength 0.71073
_diffrn_reflns_av_R_equivalents 0.0218
_diffrn_reflns_av_sigmaI/netI 0.0347
_diffrn_reflns_limit_h_max 9
_diffrn_reflns_limit_h_min -9
_diffrn_reflns_limit_k_max 12
_diffrn_reflns_limit_k_min -12
_diffrn_reflns_limit_l_max 14
_diffrn_reflns_limit_l_min -14
_diffrn_reflns_number 5890
_diffrn_reflns_theta_full 25.00
_diffrn_reflns_theta_max 25.00
_diffrn_reflns_theta_min 1.84
_exptl_absorpt_coefficient_mu 0.211
_exptl_absorpt_correction_T_max 0.9958
_exptl_absorpt_correction_T_min 0.8841
_exptl_absorpt_correction_type numerical
_exptl_absorpt_process_details SADABS
_exptl_crystal_colour colourless
_exptl_crystal_density_diffrn 1.360
_exptl_crystal_density_meas 0
_exptl_crystal_density_method 'not measured'
_exptl_crystal_description plate
_exptl_crystal_F_000 352
_exptl_crystal_size_max 0.60
_exptl_crystal_size_mid 0.30
_exptl_crystal_size_min 0.02
_refine_diff_density_max 0.298
_refine_diff_density_min -0.143
_refine_diff_density_rms 0.035
_refine_ls_extinction_method none
_refine_ls_goodness_of_fit_ref 0.982
_refine_ls_hydrogen_treatment mixed
_refine_ls_matrix_type full
_refine_ls_number_parameters 281
_refine_ls_number_reflns 2873
_refine_ls_number_restraints 0
_refine_ls_restrained_S_all 0.982
_refine_ls_R_factor_all 0.0737
_refine_ls_R_factor_gt 0.0458
_refine_ls_shift/su_max 0.004
_refine_ls_shift/su_mean 0.000
_refine_ls_structure_factor_coef Fsqd
_refine_ls_weighting_details 'calc w=1/[\s^2^(Fo^2^)+(0.0723P)^2^+0.0000P] where P=(Fo^2^+2Fc^2^)/3'
_refine_ls_weighting_scheme calc
_refine_ls_wR_factor_gt 0.1135
_refine_ls_wR_factor_ref 0.1219
_reflns_number_gt 1925
_reflns_number_total 2873
_reflns_threshold_expression >2sigma(I)
_cod_data_source_file cc050001tsi20050104_122402.cif
_cod_data_source_block osh07
_cod_depositor_comments
;
The following automatic conversions were performed:

'_symmetry_cell_setting' value 'Triclinic' changed to 'triclinic'
according to /home/saulius/struct/CIF-dictionaries/cif_core.dic
dictionary named 'cif_core.dic' version 2.4.1 from
2010-06-29.

'_exptl_absorpt_correction_type' value 'Numerical'
changed to 'numerical' according to
/home/saulius/struct/CIF-dictionaries/cif_core.dic dictionary named
'cif_core.dic' version 2.4.1 from 2010-06-29.

Automatic conversion script
Id: cif_fix_values 1715 2011-07-08 13:25:40Z adriana 
;
_cod_original_sg_symbol_H-M P-1
_cod_database_code 1506339

loop_
_symmetry_equiv_pos_as_xyz
'x, y, z'
'-x, -y, -z'

loop_
_atom_site_label
_atom_site_type_symbol
_atom_site_fract_x
_atom_site_fract_y
_atom_site_fract_z
_atom_site_U_iso_or_equiv
_atom_site_adp_type
_atom_site_occupancy
_atom_site_symmetry_multiplicity
_atom_site_calc_flag
S S 0.06103(11) -0.28241(7) 0.99330(6) 0.0748(3) Uani 1 1 d
C1 C 0.0731(5) -0.3576(3) 0.8384(2) 0.0796(8) Uani 1 1 d
C18 C 0.1516(8) -0.4742(5) 0.8130(4) 0.1054(13) Uani 1 1 d
H18A H 0.155(4) -0.511(3) 0.736(3) 0.098(10) Uiso 1 1 d
H18B H 0.278(6) -0.390(5) 0.876(4) 0.19(2) Uiso 1 1 d
H18C H 0.072(5) -0.561(4) 0.825(3) 0.123(12) Uiso 1 1 d
H1 H -0.076(5) -0.424(4) 0.776(3) 0.140(12) Uiso 1 1 d
C2 C 0.1915(4) -0.2256(3) 0.8079(2) 0.0679(7) Uani 1 1 d
O1 O 0.2284(3) -0.2426(2) 0.71415(16) 0.0947(7) Uani 1 1 d
N1 N 0.2429(3) -0.08619(19) 0.90563(15) 0.0547(5) Uani 1 1 d
C3 C 0.3350(3) 0.0705(2) 0.93171(19) 0.0520(5) Uani 1 1 d
C12 C 0.4165(3) 0.1401(2) 0.85048(18) 0.0516(5) Uani 1 1 d
C13 C 0.4795(4) 0.0722(3) 0.7559(2) 0.0604(6) Uani 1 1 d
H13 H 0.469(3) -0.027(3) 0.738(2) 0.069(7) Uiso 1 1 d
C14 C 0.5581(4) 0.1462(3) 0.6843(2) 0.0610(6) Uani 1 1 d
H14 H 0.595(3) 0.096(2) 0.622(2) 0.065(7) Uiso 1 1 d
C15 C 0.5750(3) 0.2903(2) 0.70802(18) 0.0571(6) Uani 1 1 d
O2 O 0.6501(3) 0.37270(17) 0.64365(14) 0.0746(5) Uani 1 1 d
C19 C 0.7039(7) 0.3009(4) 0.5402(3) 0.0943(11) Uani 1 1 d
H19A H 0.752(4) 0.373(3) 0.511(2) 0.077(8) Uiso 1 1 d
H19B H 0.583(4) 0.202(3) 0.479(2) 0.100(10) Uiso 1 1 d
H19C H 0.795(4) 0.260(3) 0.564(2) 0.094(10) Uiso 1 1 d
C16 C 0.5146(4) 0.3610(3) 0.8043(2) 0.0655(7) Uani 1 1 d
H16 H 0.525(3) 0.456(3) 0.820(2) 0.068(7) Uiso 1 1 d
C17 C 0.4352(4) 0.2874(3) 0.8743(2) 0.0605(6) Uani 1 1 d
H17 H 0.394(3) 0.337(2) 0.938(2) 0.062(7) Uiso 1 1 d
N2 N 0.3312(3) 0.1489(2) 1.03976(15) 0.0555(5) Uani 1 1 d
C4 C 0.2344(3) 0.0469(2) 1.08856(19) 0.0530(6) Uani 1 1 d
C6 C 0.2047(3) 0.0986(3) 1.2094(2) 0.0558(6) Uani 1 1 d
C7 C 0.0894(4) -0.0031(3) 1.2515(2) 0.0697(7) Uani 1 1 d
H7 H 0.025(4) -0.109(3) 1.197(2) 0.082(8) Uiso 1 1 d
C8 C 0.0628(5) 0.0456(4) 1.3652(3) 0.0829(9) Uani 1 1 d
H8 H -0.012(4) -0.027(3) 1.389(2) 0.103(10) Uiso 1 1 d
C9 C 0.1508(5) 0.1967(4) 1.4408(3) 0.0849(9) Uani 1 1 d
H9 H 0.132(4) 0.229(3) 1.522(2) 0.089(8) Uiso 1 1 d
C10 C 0.2638(5) 0.2991(4) 1.4007(3) 0.0866(9) Uani 1 1 d
H10 H 0.328(4) 0.402(3) 1.452(2) 0.090(9) Uiso 1 1 d
C11 C 0.2901(4) 0.2510(3) 1.2860(2) 0.0718(7) Uani 1 1 d
H11 H 0.374(4) 0.321(3) 1.264(2) 0.078(8) Uiso 1 1 d
C5 C 0.1807(3) -0.0971(2) 1.00645(19) 0.0547(6) Uani 1 1 d

loop_
_atom_site_aniso_label
_atom_site_aniso_U_11
_atom_site_aniso_U_22
_atom_site_aniso_U_33
_atom_site_aniso_U_23
_atom_site_aniso_U_13
_atom_site_aniso_U_12
S 0.0939(6) 0.0581(4) 0.0737(4) 0.0345(3) 0.0360(4) 0.0231(3)
C1 0.098(2) 0.0595(14) 0.0731(17) 0.0278(13) 0.0290(16) 0.0230(15)
C18 0.164(4) 0.080(2) 0.100(3) 0.046(2) 0.069(3) 0.065(3)
C2 0.0779(18) 0.0571(14) 0.0600(15) 0.0238(12) 0.0205(13) 0.0192(13)
O1 0.1310(17) 0.0667(11) 0.0589(11) 0.0185(9) 0.0413(11) 0.0160(11)
N1 0.0632(12) 0.0534(10) 0.0499(10) 0.0256(8) 0.0192(9) 0.0223(9)
C3 0.0554(14) 0.0534(12) 0.0529(12) 0.0271(10) 0.0171(11) 0.0235(11)
C12 0.0536(14) 0.0558(12) 0.0479(12) 0.0258(10) 0.0144(10) 0.0213(11)
C13 0.0721(17) 0.0542(13) 0.0609(14) 0.0277(11) 0.0244(12) 0.0275(13)
C14 0.0747(17) 0.0597(14) 0.0530(13) 0.0232(11) 0.0307(13) 0.0294(13)
C15 0.0659(16) 0.0533(13) 0.0499(12) 0.0249(10) 0.0210(11) 0.0183(11)
O2 0.1066(14) 0.0617(9) 0.0608(10) 0.0315(8) 0.0448(10) 0.0298(9)
C19 0.141(3) 0.080(2) 0.077(2) 0.0431(18) 0.063(2) 0.044(2)
C16 0.0880(19) 0.0532(13) 0.0641(15) 0.0293(12) 0.0334(13) 0.0309(13)
C17 0.0761(17) 0.0591(14) 0.0542(13) 0.0269(11) 0.0314(13) 0.0300(13)
N2 0.0633(12) 0.0567(10) 0.0555(11) 0.0301(9) 0.0224(9) 0.0267(9)
C4 0.0555(14) 0.0569(13) 0.0554(13) 0.0298(11) 0.0206(11) 0.0252(11)
C6 0.0598(15) 0.0643(14) 0.0582(13) 0.0335(11) 0.0242(11) 0.0319(12)
C7 0.0797(19) 0.0644(16) 0.0682(16) 0.0327(14) 0.0316(14) 0.0259(14)
C8 0.098(2) 0.088(2) 0.0766(19) 0.0467(17) 0.0480(17) 0.0364(18)
C9 0.108(2) 0.092(2) 0.0676(18) 0.0354(17) 0.0469(17) 0.0477(19)
C10 0.106(2) 0.0723(18) 0.0765(18) 0.0234(16) 0.0378(17) 0.0358(18)
C11 0.088(2) 0.0625(16) 0.0730(17) 0.0341(14) 0.0402(15) 0.0304(15)
C5 0.0582(14) 0.0608(14) 0.0552(13) 0.0338(11) 0.0215(11) 0.0249(11)

loop_
_atom_type_symbol
_atom_type_description
_atom_type_scat_dispersion_real
_atom_type_scat_dispersion_imag
_atom_type_scat_source
C C 0.0033 0.0016 'International Tables Vol C Tables 4.2.6.8 and 6.1.1.4'
H H 0.0000 0.0000 'International Tables Vol C Tables 4.2.6.8 and 6.1.1.4'
N N 0.0061 0.0033 'International Tables Vol C Tables 4.2.6.8 and 6.1.1.4'
O O 0.0106 0.0060 'International Tables Vol C Tables 4.2.6.8 and 6.1.1.4'
S S 0.1246 0.1234 'International Tables Vol C Tables 4.2.6.8 and 6.1.1.4'

loop_
_geom_angle_atom_site_label_1
_geom_angle_atom_site_label_2
_geom_angle_atom_site_label_3
_geom_angle
C5 S C1 91.28(11)
C18 C1 C2 111.4(3)
C18 C1 S 113.1(2)
C2 C1 S 108.82(17)
C18 C1 H1 102.2(17)
C2 C1 H1 110.7(17)
S C1 H1 110.6(16)
C1 C18 H18A 112(2)
C1 C18 H18B 88(3)
H18A C18 H18B 118(3)
C1 C18 H18C 112(2)
H18A C18 H18C 105(3)
H18B C18 H18C 122(3)
O1 C2 N1 126.7(2)
O1 C2 C1 123.2(2)
N1 C2 C1 110.1(2)
C5 N1 C2 115.42(19)
C5 N1 C3 106.32(17)
C2 N1 C3 138.15(19)
N2 C3 N1 109.58(17)
N2 C3 C12 123.37(19)
N1 C3 C12 126.98(19)
C13 C12 C17 118.2(2)
C13 C12 C3 124.5(2)
C17 C12 C3 117.3(2)
C12 C13 C14 121.2(2)
C12 C13 H13 120.3(14)
C14 C13 H13 118.5(14)
C15 C14 C13 120.1(2)
C15 C14 H14 122.3(14)
C13 C14 H14 117.6(14)
O2 C15 C14 124.7(2)
O2 C15 C16 116.06(19)
C14 C15 C16 119.2(2)
C15 O2 C19 117.7(2)
O2 C19 H19A 104.7(16)
O2 C19 H19B 109.8(16)
H19A C19 H19B 114(2)
O2 C19 H19C 109.1(16)
H19A C19 H19C 116(2)
H19B C19 H19C 103(2)
C17 C16 C15 120.7(2)
C17 C16 H16 119.8(15)
C15 C16 H16 119.5(15)
C16 C17 C12 120.5(2)
C16 C17 H17 118.9(14)
C12 C17 H17 120.6(14)
C3 N2 C4 108.20(17)
C5 C4 N2 108.60(19)
C5 C4 C6 129.4(2)
N2 C4 C6 122.03(19)
C11 C6 C7 117.4(2)
C11 C6 C4 121.1(2)
C7 C6 C4 121.5(2)
C8 C7 C6 121.3(3)
C8 C7 H7 121.0(16)
C6 C7 H7 117.6(15)
C9 C8 C7 120.6(3)
C9 C8 H8 121.7(18)
C7 C8 H8 117.7(18)
C8 C9 C10 119.0(3)
C8 C9 H9 119.6(16)
C10 C9 H9 121.4(16)
C9 C10 C11 120.7(3)
C9 C10 H10 120.0(17)
C11 C10 H10 119.3(18)
C10 C11 C6 120.9(3)
C10 C11 H11 118.5(16)
C6 C11 H11 120.4(16)
C4 C5 N1 107.30(19)
C4 C5 S 138.65(18)
N1 C5 S 114.05(16)

loop_
_geom_bond_atom_site_label_1
_geom_bond_atom_site_label_2
_geom_bond_distance
S C5 1.734(2)
S C1 1.810(3)
C1 C18 1.495(5)
C1 C2 1.525(4)
C1 H1 1.12(3)
C18 H18A 0.89(3)
C18 H18B 1.04(4)
C18 H18C 0.95(4)
C2 O1 1.177(3)
C2 N1 1.407(3)
N1 C5 1.388(3)
N1 C3 1.410(3)
C3 N2 1.302(3)
C3 C12 1.472(3)
C12 C13 1.369(3)
C12 C17 1.397(3)
C13 C14 1.389(3)
C13 H13 0.94(2)
C14 C15 1.371(3)
C14 H14 0.90(2)
C15 O2 1.362(3)
C15 C16 1.381(3)
O2 C19 1.419(3)
C19 H19A 0.91(3)
C19 H19B 1.05(3)
C19 H19C 1.01(3)
C16 C17 1.373(3)
C16 H16 0.90(2)
C17 H17 0.93(2)
N2 C4 1.399(3)
C4 C5 1.359(3)
C4 C6 1.461(3)
C6 C11 1.381(3)
C6 C7 1.388(3)
C7 C8 1.370(4)
C7 H7 0.97(3)
C8 C9 1.368(4)
C8 H8 0.92(3)
C9 C10 1.370(4)
C9 H9 0.98(3)
C10 C11 1.380(4)
C10 H10 0.93(3)
C11 H11 0.91(3)

loop_
_geom_torsion_atom_site_label_1
_geom_torsion_atom_site_label_2
_geom_torsion_atom_site_label_3
_geom_torsion_atom_site_label_4
_geom_torsion
C5 S C1 C18 129.3(3)
C5 S C1 C2 4.9(2)
C18 C1 C2 O1 51.7(4)
S C1 C2 O1 177.1(2)
C18 C1 C2 N1 -129.6(3)
S C1 C2 N1 -4.3(3)
O1 C2 N1 C5 179.7(3)
C1 C2 N1 C5 1.1(3)
O1 C2 N1 C3 4.3(5)
C1 C2 N1 C3 -174.3(3)
C5 N1 C3 N2 0.6(2)
C2 N1 C3 N2 176.3(2)
C5 N1 C3 C12 -176.6(2)
C2 N1 C3 C12 -1.0(4)
N2 C3 C12 C13 158.0(2)
N1 C3 C12 C13 -25.1(4)
N2 C3 C12 C17 -20.1(3)
N1 C3 C12 C17 156.8(2)
C17 C12 C13 C14 -0.7(4)
C3 C12 C13 C14 -178.8(2)
C12 C13 C14 C15 0.4(4)
C13 C14 C15 O2 179.9(2)
C13 C14 C15 C16 0.6(4)
C14 C15 O2 C19 4.1(4)
C16 C15 O2 C19 -176.6(3)
O2 C15 C16 C17 179.5(2)
C14 C15 C16 C17 -1.2(4)
C15 C16 C17 C12 0.8(4)
C13 C12 C17 C16 0.1(4)
C3 C12 C17 C16 178.4(2)
N1 C3 N2 C4 -0.7(2)
C12 C3 N2 C4 176.6(2)
C3 N2 C4 C5 0.6(2)
C3 N2 C4 C6 -179.8(2)
C5 C4 C6 C11 172.1(2)
N2 C4 C6 C11 -7.4(3)
C5 C4 C6 C7 -8.1(4)
N2 C4 C6 C7 172.4(2)
C11 C6 C7 C8 -0.5(4)
C4 C6 C7 C8 179.6(2)
C6 C7 C8 C9 -0.5(5)
C7 C8 C9 C10 1.0(5)
C8 C9 C10 C11 -0.5(5)
C9 C10 C11 C6 -0.6(5)
C7 C6 C11 C10 1.1(4)
C4 C6 C11 C10 -179.1(3)
N2 C4 C5 N1 -0.2(2)
C6 C4 C5 N1 -179.8(2)
N2 C4 C5 S 179.9(2)
C6 C4 C5 S 0.3(4)
C2 N1 C5 C4 -177.04(19)
C3 N1 C5 C4 -0.2(2)
C2 N1 C5 S 2.9(3)
C3 N1 C5 S 179.68(14)
C1 S C5 C4 175.3(3)
C1 S C5 N1 -4.59(19)
